data_1575648
loop_
_publ_author_name
'Yang, Gang'
'Ye, Wei'
'Shen, Yueqi'
'Shao, Dong-Sheng'
'Liu, Jian-Lan'
'Tian, Zheng-Fang'
'Ning, Weihua'
'Ren, Xiao-Ming'

_publ_section_title
;
 Thermally responsive multistate fluorescence coupled with uniaxial
 negative thermal expansion in 1D lead halide hybrids.
;
_journal_issue 40
_journal_name_full 'Chemical science'
_journal_page_first 18766
_journal_page_last 18774
_journal_paper_doi 10.1039/d5sc05322f
_journal_volume 16
_journal_year 2025
_chemical_formula_moiety 'Br3 Pb, C7 H15 Br N'
_chemical_formula_sum 'C7 H15 Br4 N Pb'
_chemical_formula_weight 640.03
_chemical_name_systematic BR-HTP
_space_group_crystal_system orthorhombic
_space_group_IT_number 62
_space_group_name_Hall '-P 2ac 2n'
_space_group_name_H-M_alt 'P n m a'
_atom_sites_solution_hydrogens mixed
_audit_creation_date 2025-07-24
_audit_creation_method
;
Olex2 1.5
(compiled 2024.02.16 svn.r378c4104 for OlexSys, GUI svn.r6928)
;
_audit_update_record
;
2025-07-29 deposited with the CCDC.	2025-09-08 downloaded from the CCDC.
;
_cell_angle_alpha 90
_cell_angle_beta 90
_cell_angle_gamma 90
_cell_formula_units_Z 4
_cell_length_a 8.2813(6)
_cell_length_b 9.5881(7)
_cell_length_c 18.1544(18)
_cell_measurement_reflns_used 3776
_cell_measurement_temperature 321(2)
_cell_measurement_theta_max 28.1110
_cell_measurement_theta_min 2.6950
_cell_volume 1441.5(2)
_computing_molecular_graphics 'Olex2 1.5 (Dolomanov et al., 2009)'
_computing_publication_material 'Olex2 1.5 (Dolomanov et al., 2009)'
_computing_structure_refinement 'SHELXL 2018/3 (Sheldrick, 2015)'
_computing_structure_solution 'SHELXT 2018/2 (Sheldrick, 2018)'
_diffrn_ambient_temperature 321.15
_diffrn_measured_fraction_theta_full 1.000
_diffrn_measured_fraction_theta_max 1.000
_diffrn_measurement_device_type Rigaku
_diffrn_radiation_type MoK\a
_diffrn_radiation_wavelength 0.71073
_diffrn_reflns_av_R_equivalents 0.0455
_diffrn_reflns_av_unetI/netI 0.0301
_diffrn_reflns_Laue_measured_fraction_full 1.000
_diffrn_reflns_Laue_measured_fraction_max 1.000
_diffrn_reflns_limit_h_max 9
_diffrn_reflns_limit_h_min -9
_diffrn_reflns_limit_k_max 11
_diffrn_reflns_limit_k_min -11
_diffrn_reflns_limit_l_max 21
_diffrn_reflns_limit_l_min -18
_diffrn_reflns_number 6917
_diffrn_reflns_point_group_measured_fraction_full 1.000
_diffrn_reflns_point_group_measured_fraction_max 1.000
_diffrn_reflns_theta_full 24.994
_diffrn_reflns_theta_max 24.994
_diffrn_reflns_theta_min 2.244
_exptl_absorpt_coefficient_mu 22.757
_exptl_crystal_density_diffrn 2.949
_exptl_crystal_description block
_exptl_crystal_F_000 1144
_refine_diff_density_max 1.550
_refine_diff_density_min -1.447
_refine_diff_density_rms 0.208
_refine_ls_extinction_method none
_refine_ls_goodness_of_fit_ref 1.063
_refine_ls_hydrogen_treatment constr
_refine_ls_matrix_type full
_refine_ls_number_parameters 70
_refine_ls_number_reflns 1356
_refine_ls_number_restraints 46
_refine_ls_restrained_S_all 1.076
_refine_ls_R_factor_all 0.0554
_refine_ls_R_factor_gt 0.0431
_refine_ls_shift/su_max 0.000
_refine_ls_shift/su_mean 0.000
_refine_ls_structure_factor_coef Fsqd
_refine_ls_weighting_details 'w=1/[\s^2^(Fo^2^)+(0.0599P)^2^+11.8779P] where P=(Fo^2^+2Fc^2^)/3'
_refine_ls_weighting_scheme calc
_refine_ls_wR_factor_gt 0.1128
_refine_ls_wR_factor_ref 0.1190
_reflns_Friedel_coverage 0.000
_reflns_number_gt 1115
_reflns_number_total 1356
_reflns_threshold_expression 'I > 2\s(I)'
_cod_data_source_file d5sc05322f2.cif
_cod_data_source_block 1_CCDC1
_cod_depositor_comments 'Adding full bibliography for 1575647--1575650.cif.'
_cod_database_code 1575648
_shelx_shelxl_version_number 2018/3
_shelx_space_group_comment
;
The symmetry employed for this shelxl refinement is uniquely defined
by the following loop, which should always be used as a source of
symmetry information in preference to the above space-group names.
They are only intended as comments.
;
_olex2_refinement_description
;
1. Fixed Uiso
 At 1.2 times of:
  {H4A,H4B} of C4, {H2A,H2B} of C2, {H5A,H5B} of C5, {H1A,H1B} of C1
 At 1.5 times of:
  {H3A,H3B} of C3
2. Restrained distances
 N1-C4 = N1-C3 = N1-C2
 1.4 with sigma of 0.02
 C2-C1 = C5-C4
 1.5 with sigma of 0.02
 Br3-C1
 1.9 with sigma of 0.02
3. Rigid bond restraints
 C2, C1, C3, C5, C4, N1
 with sigma for 1-2 distances of 0.01 and sigma for 1-3 distances of 0.01
4. Uiso/Uaniso restraints and constraints
C1 \\sim C2 \\sim C3 \\sim C4 \\sim C5 \\sim N1: within 2A with sigma of 0.01
and sigma for terminal atoms of 0.02 within 2A
5. Others
 Fixed Sof: H1A(0.5) H1B(0.5) H2A(0.5) H2B(0.5)
6.a Riding coordinates:
 C3(H3A,H3B)
6.b Secondary CH2 refined with riding coordinates:
 C1(H1A,H1B), C2(H2A,H2B), C4(H4A,H4B), C5(H5A,H5B)
;
_olex2_submission_special_instructions 'No special instructions were received'

loop_
_space_group_symop_operation_xyz
'x, y, z'
'-x+1/2, -y, z+1/2'
'-x, y+1/2, -z'
'x+1/2, -y+1/2, -z+1/2'
'-x, -y, -z'
'x-1/2, y, -z-1/2'
'x, -y-1/2, z'
'-x-1/2, y-1/2, z-1/2'

loop_
_atom_site_label
_atom_site_type_symbol
_atom_site_fract_x
_atom_site_fract_y
_atom_site_fract_z
_atom_site_U_iso_or_equiv
_atom_site_adp_type
_atom_site_occupancy
_atom_site_site_symmetry_order
_atom_site_calc_flag
_atom_site_refinement_flags_posn
_atom_site_refinement_flags_adp
_atom_site_refinement_flags_occupancy
_atom_site_disorder_assembly
_atom_site_disorder_group
Pb1 Pb 0.66700(7) 0.250000 0.24511(3) 0.0480(3) Uani 1 2 d S T P . .
Br1 Br 0.4977(2) 0.250000 0.37805(10) 0.0655(5) Uani 1 2 d S T P . .
Br2 Br 0.90221(14) 0.46084(12) 0.30434(8) 0.0670(4) Uani 1 1 d . . . . .
Br3 Br 1.1337(3) 0.250000 0.46432(15) 0.1190(11) Uani 1 2 d DS T P . .
N1 N 0.7190(18) 0.250000 0.5953(10) 0.086(3) Uani 1 2 d DS TU P . .
C1 C 0.908(2) 0.250000 0.4845(14) 0.129(6) Uani 1 2 d DS TU P . .
H1A H 0.859203 0.331824 0.462444 0.154 Uiso 0.5 1 calc R U P . .
H1B H 0.859203 0.168176 0.462444 0.154 Uiso 0.5 1 calc R U P . .
C2 C 0.876(3) 0.250000 0.5634(14) 0.114(5) Uani 1 2 d DS TU P . .
H2A H 0.931353 0.169009 0.583170 0.137 Uiso 0.5 1 calc R U P . .
H2B H 0.931353 0.330991 0.583170 0.137 Uiso 0.5 1 calc R U P . .
C3 C 0.773(3) 0.250000 0.6716(11) 0.095(5) Uani 1 2 d DS TU P . .
H3A H 0.680914 0.250000 0.703584 0.143 Uiso 1 2 d R U P . .
H3B H 0.836994 0.168250 0.680754 0.143 Uiso 1 1 d R U . . .
C4 C 0.6159(17) 0.3685(16) 0.5803(11) 0.100(4) Uani 1 1 d D U . . .
H4A H 0.606844 0.385051 0.527731 0.120 Uiso 1 1 calc R U . . .
H4B H 0.656796 0.452158 0.603867 0.120 Uiso 1 1 calc R U . . .
C5 C 0.4562(17) 0.3261(17) 0.6125(11) 0.104(4) Uani 1 1 d D U . . .
H5A H 0.444963 0.361680 0.662275 0.124 Uiso 1 1 calc R U . . .
H5B H 0.367912 0.361684 0.582850 0.124 Uiso 1 1 calc R U . . .

loop_
_atom_site_aniso_label
_atom_site_aniso_U_11
_atom_site_aniso_U_22
_atom_site_aniso_U_33
_atom_site_aniso_U_23
_atom_site_aniso_U_13
_atom_site_aniso_U_12
Pb1 0.0394(4) 0.0468(4) 0.0578(4) 0.000 0.0049(3) 0.000
Br1 0.0579(11) 0.0776(11) 0.0611(12) 0.000 0.0131(9) 0.000
Br2 0.0587(8) 0.0509(7) 0.0916(10) -0.0153(6) 0.0020(7) -0.0019(6)
Br3 0.0646(14) 0.209(3) 0.0832(17) 0.000 0.0157(12) 0.000
N1 0.072(7) 0.079(7) 0.106(8) 0.000 0.009(7) 0.000
C1 0.108(11) 0.150(12) 0.127(12) 0.000 0.023(10) 0.000
C2 0.092(8) 0.123(10) 0.127(10) 0.000 0.026(8) 0.000
C3 0.083(12) 0.092(12) 0.110(10) 0.000 -0.001(8) 0.000
C4 0.090(7) 0.090(7) 0.121(9) -0.001(6) -0.001(7) 0.014(5)
C5 0.079(7) 0.104(9) 0.128(10) -0.012(8) -0.006(7) 0.021(7)

loop_
_atom_type_symbol
_atom_type_description
_atom_type_scat_dispersion_real
_atom_type_scat_dispersion_imag
_atom_type_scat_source
C C 0.0033 0.0016 'International Tables Vol C Tables 4.2.6.8 and 6.1.1.4'
H H 0.0000 0.0000 'International Tables Vol C Tables 4.2.6.8 and 6.1.1.4'
N N 0.0061 0.0033 'International Tables Vol C Tables 4.2.6.8 and 6.1.1.4'
Br Br -0.2901 2.4595 'International Tables Vol C Tables 4.2.6.8 and 6.1.1.4'
Pb Pb -3.3944 10.1111 'International Tables Vol C Tables 4.2.6.8 and 6.1.1.4'

loop_
_geom_angle_atom_site_label_1
_geom_angle_atom_site_label_2
_geom_angle_atom_site_label_3
_geom_angle
_geom_angle_site_symmetry_1
_geom_angle_site_symmetry_3
_geom_angle_publ_flag
Br1 Pb1 Br2 90.93(4) . 7_565 ?
Br1 Pb1 Br2 84.00(4) . 4_455 ?
Br1 Pb1 Br2 90.93(4) . . ?
Br1 Pb1 Br2 84.00(4) . 6_556 ?
Br2 Pb1 Br2 97.05(4) 7_565 4_455 ?
Br2 Pb1 Br2 80.94(5) 4_455 6_556 ?
Br2 Pb1 Br2 84.52(5) 7_565 . ?
Br2 Pb1 Br2 174.71(3) . 4_455 ?
Br2 Pb1 Br2 174.71(3) 7_565 6_556 ?
Br2 Pb1 Br2 97.05(4) . 6_556 ?
Pb1 Br2 Pb1 85.22(3) . 6_656 ?
C2 N1 C3 96.1(18) . . ?
C2 N1 C4 117.5(11) . . ?
C2 N1 C4 117.5(11) . 7_565 ?
C4 N1 C3 111.2(13) 7_565 . ?
C4 N1 C3 111.2(13) . . ?
C4 N1 C4 103.4(17) 7_565 . ?
Br3 C1 H1A 109.3 . . ?
Br3 C1 H1B 109.3 . . ?
H1A C1 H1B 108.0 . . ?
C2 C1 Br3 111.6(15) . . ?
C2 C1 H1A 109.3 . . ?
C2 C1 H1B 109.3 . . ?
N1 C2 C1 125(2) . . ?
N1 C2 H2A 106.2 . . ?
N1 C2 H2B 106.2 . . ?
C1 C2 H2A 106.2 . . ?
C1 C2 H2B 106.2 . . ?
H2A C2 H2B 106.4 . . ?
N1 C3 H3A 109.3 . . ?
N1 C3 H3B 109.6(6) . 7_565 ?
N1 C3 H3B 109.6 . . ?
H3A C3 H3B 109.5 . 7_565 ?
H3A C3 H3B 109.5 . . ?
H3B C3 H3B 109.5 . 7_565 ?
N1 C4 H4A 111.1 . . ?
N1 C4 H4B 111.1 . . ?
N1 C4 C5 103.5(13) . . ?
H4A C4 H4B 109.0 . . ?
C5 C4 H4A 111.1 . . ?
C5 C4 H4B 111.1 . . ?
C4 C5 H5A 110.6 . . ?
C4 C5 H5B 110.6 . . ?
C5 C5 C4 105.7(9) 7_565 . ?
C5 C5 H5A 110.6 7_565 . ?
C5 C5 H5B 110.6 7_565 . ?
H5A C5 H5B 108.7 . . ?

loop_
_geom_bond_atom_site_label_1
_geom_bond_atom_site_label_2
_geom_bond_distance
_geom_bond_site_symmetry_2
_geom_bond_publ_flag
Pb1 Br1 2.7913(19) . ?
Pb1 Br2 3.0062(12) . ?
Pb1 Br2 3.1146(12) 4_455 ?
Pb1 Br2 3.0061(12) 7_565 ?
Pb1 Br2 3.1146(12) 6_556 ?
Br3 C1 1.903(16) . ?
N1 C2 1.425(17) . ?
N1 C3 1.455(17) . ?
N1 C4 1.448(14) . ?
N1 C4 1.448(14) 7_565 ?
C1 H1A 0.9700 . ?
C1 H1B 0.9700 . ?
C1 C2 1.455(18) . ?
C2 H2A 0.9700 . ?
C2 H2B 0.9700 . ?
C3 H3A 0.9599 . ?
C3 H3B 0.9599 . ?
C3 H3B 0.9599 7_565 ?
C4 H4A 0.9700 . ?
C4 H4B 0.9700 . ?
C4 C5 1.502(15) . ?
C5 C5 1.46(3) 7_565 ?
C5 H5A 0.9700 . ?
C5 H5B 0.9700 . ?

loop_
_geom_torsion_atom_site_label_1
_geom_torsion_atom_site_label_2
_geom_torsion_atom_site_label_3
_geom_torsion_atom_site_label_4
_geom_torsion
_geom_torsion_site_symmetry_1
_geom_torsion_site_symmetry_2
_geom_torsion_site_symmetry_3
_geom_torsion_site_symmetry_4
_geom_torsion_publ_flag
Br3 C1 C2 N1 180.000(5) . . . . ?
N1 C4 C5 C5 -25.0(14) . . . 7_565 ?
C2 N1 C4 C5 172.4(17) . . . . ?
C3 N1 C2 C1 180.000(6) . . . . ?
C3 N1 C4 C5 -78.3(17) . . . . ?
C4 N1 C2 C1 62.3(15) 7_565 . . . ?
C4 N1 C2 C1 -62.3(15) . . . . ?
C4 N1 C4 C5 41(2) 7_565 . . . ?
